data_4344174
loop_
_publ_author_name
'Higashino, Toshiki'
'Jeannin, Olivier'
'Kawamoto, Tadashi'
'Lorcy, Dominique'
'Mori, Takehiko'
'Fourmigu\'e, Marc'

_publ_section_title
;
 A Single-Component Conductor Based on a Radical Gold Dithiolene Complex
 with Alkyl-Substituted Thiophene-2,3-dithiolate Ligand.
;
_journal_issue 20
_journal_name_full 'Inorganic chemistry'
_journal_page_first 9908
_journal_page_last 9913
_journal_paper_doi 10.1021/acs.inorgchem.5b01678
_journal_volume 54
_journal_year 2015
_chemical_formula_moiety 'C38 H36 Au P S6'
_chemical_formula_sum 'C38 H36 Au P S6'
_chemical_formula_weight 913.00
_space_group_IT_number 2
_symmetry_cell_setting triclinic
_symmetry_Int_Tables_number 2
_symmetry_space_group_name_Hall '-P 1'
_symmetry_space_group_name_H-M 'P -1'
_atom_sites_solution_hydrogens geom
_atom_sites_solution_primary direct
_atom_sites_solution_secondary difmap
_cell_angle_alpha 62.31(3)
_cell_angle_beta 75.70(3)
_cell_angle_gamma 76.48(3)
_cell_formula_units_Z 2
_cell_length_a 12.437(4)
_cell_length_b 13.143(6)
_cell_length_c 13.355(6)
_cell_measurement_reflns_used 25
_cell_measurement_temperature 298
_cell_measurement_theta_max 16.91
_cell_measurement_theta_min 15.15
_cell_volume 1855.0(14)
_computing_cell_refinement WinAFC
_computing_data_collection WinAFC
_computing_data_reduction WinAFC
_computing_molecular_graphics 'CrystalStructure 4.0'
_computing_publication_material 'CrystalStructure 4.0 (Rigaku, 2010)'
_computing_structure_refinement 'SHELXL97 (Sheldrick, 2008)'
_computing_structure_solution 'Il Milione (Burla, et al., 2007)'
_diffrn_ambient_temperature 298
_diffrn_measured_fraction_theta_full 0.998
_diffrn_measured_fraction_theta_max 0.998
_diffrn_measurement_device_type 'Rigaku AFC7R'
_diffrn_measurement_method \w-2\q
_diffrn_radiation_type 'Mo K\a'
_diffrn_radiation_wavelength 0.71069
_diffrn_reflns_av_R_equivalents 0.0418
_diffrn_reflns_limit_h_max 17
_diffrn_reflns_limit_h_min -9
_diffrn_reflns_limit_k_max 18
_diffrn_reflns_limit_k_min -17
_diffrn_reflns_limit_l_max 18
_diffrn_reflns_limit_l_min -18
_diffrn_reflns_number 12634
_diffrn_reflns_theta_full 30.02
_diffrn_reflns_theta_max 30.02
_diffrn_standards_decay_% -0.385
_diffrn_standards_interval_count 150
_diffrn_standards_number 3
_exptl_absorpt_coefficient_mu 4.387
_exptl_absorpt_correction_T_max 0.416
_exptl_absorpt_correction_T_min 0.356
_exptl_absorpt_correction_type psi-scan
_exptl_absorpt_process_details '(North, Phillips & Mathews, 1968)'
_exptl_crystal_colour green-yellow
_exptl_crystal_density_diffrn 1.634
_exptl_crystal_density_method 'not measured'
_exptl_crystal_description prismatic
_exptl_crystal_F_000 908.00
_exptl_crystal_size_max 0.10
_exptl_crystal_size_mid 0.09
_exptl_crystal_size_min 0.09
_refine_diff_density_max 2.100
_refine_diff_density_min -2.520
_refine_ls_extinction_method none
_refine_ls_goodness_of_fit_ref 1.054
_refine_ls_hydrogen_treatment constr
_refine_ls_number_parameters 418
_refine_ls_number_reflns 10838
_refine_ls_number_restraints 0
_refine_ls_R_factor_gt 0.0459
_refine_ls_shift/su_max 0.000
_refine_ls_structure_factor_coef Fsqd
_refine_ls_weighting_details 'w = 1/[\s^2^(Fo^2^)+(0.0410P)^2^+5.8273P] where P=(Fo^2^+2Fc^2^)/3'
_refine_ls_weighting_scheme calc
_refine_ls_wR_factor_ref 0.1261
_reflns_number_gt 6980
_reflns_number_total 10838
_reflns_threshold_expression F^2^>2.0\s(F^2^)
_cod_data_source_file ic5b01678_si_002.cif
_cod_data_source_block 4b
_cod_depositor_comments
;
The following automatic conversions were performed:

'_atom_site_refinement_flags' value 's' changed to 'S' according to
/usr/data/users/saulius/crontab/automatic-downloads/rss-feeds/ACS/lib/dictionaries/cif_core.dic
dictionary named 'cif_core.dic' version 2.4.2 from 2011-04-26 (2
times).

Automatic conversion script
Id: cif_fix_values 3271 2015-04-21 07:52:19Z andrius 

 Adding full bibliography for 4344171--4344175.cif.
;
_cod_original_cell_volume 1855.0(13)
_cod_database_code 4344174

loop_
_symmetry_equiv_pos_site_id
_symmetry_equiv_pos_as_xyz
1 +X,+Y,+Z
2 -X,-Y,-Z

loop_
_atom_site_label
_atom_site_type_symbol
_atom_site_fract_x
_atom_site_fract_y
_atom_site_fract_z
_atom_site_U_iso_or_equiv
_atom_site_adp_type
_atom_site_occupancy
_atom_site_symmetry_multiplicity
_atom_site_calc_flag
_atom_site_refinement_flags
Au1 Au 0.5000 1.0000 1.0000 0.04108(9) Uani 1.0 2 d S
Au2 Au 0.0000 0.5000 1.5000 0.04650(10) Uani 1.0 2 d S
S1 S 0.39733(13) 0.85060(14) 1.13044(14) 0.0502(4) Uani 1.0 2 d .
S2 S 0.66663(13) 0.87782(15) 1.03189(15) 0.0582(5) Uani 1.0 2 d .
S3 S 0.48923(15) 0.59892(15) 1.27782(16) 0.0564(4) Uani 1.0 2 d .
S4 S 0.13377(16) 0.61258(15) 1.36420(15) 0.0563(4) Uani 1.0 2 d .
S5 S 0.00704(15) 0.40200(15) 1.39182(15) 0.0556(4) Uani 1.0 2 d .
S6 S 0.23383(17) 0.62120(16) 1.12731(15) 0.0598(5) Uani 1.0 2 d .
P1 P 0.26772(13) 0.97641(13) 0.66598(13) 0.0432(3) Uani 1.0 2 d .
C1 C 0.5077(6) 0.7389(6) 1.1735(5) 0.0465(13) Uani 1.0 2 d .
C2 C 0.6186(5) 0.7480(6) 1.1370(5) 0.0448(13) Uani 1.0 2 d .
C3 C 0.6914(6) 0.6439(6) 1.1939(6) 0.0492(14) Uani 1.0 2 d .
C4 C 0.6341(6) 0.5560(6) 1.2730(6) 0.0535(15) Uani 1.0 2 d .
C5 C 0.6782(7) 0.4360(6) 1.3530(8) 0.073(3) Uani 1.0 2 d .
C6 C 0.8156(6) 0.6382(6) 1.1703(6) 0.0551(16) Uani 1.0 2 d .
C7 C 0.8561(6) 0.6983(7) 1.2255(7) 0.0586(16) Uani 1.0 2 d .
C8 C 0.1494(6) 0.5632(6) 1.2598(6) 0.0506(14) Uani 1.0 2 d .
C9 C 0.0990(6) 0.4792(6) 1.2679(6) 0.0497(14) Uani 1.0 2 d .
C10 C 0.1244(6) 0.4594(6) 1.1665(6) 0.0550(15) Uani 1.0 2 d .
C11 C 0.1964(7) 0.5304(7) 1.0836(7) 0.0607(18) Uani 1.0 2 d .
C12 C 0.2430(8) 0.5381(8) 0.9660(7) 0.077(3) Uani 1.0 2 d .
C13 C 0.0767(7) 0.3693(7) 1.1575(7) 0.068(2) Uani 1.0 2 d .
C14 C 0.1407(9) 0.2494(8) 1.2089(10) 0.098(4) Uani 1.0 2 d .
C15 C 0.3187(5) 1.1128(5) 0.6070(5) 0.0424(12) Uani 1.0 2 d .
C16 C 0.4072(6) 1.1230(6) 0.6465(6) 0.0531(15) Uani 1.0 2 d .
C17 C 0.4415(7) 1.2301(7) 0.6039(6) 0.0608(18) Uani 1.0 2 d .
C18 C 0.3859(7) 1.3260(7) 0.5257(7) 0.064(2) Uani 1.0 2 d .
C19 C 0.2989(7) 1.3173(6) 0.4850(6) 0.0636(19) Uani 1.0 2 d .
C20 C 0.2645(6) 1.2102(6) 0.5254(6) 0.0545(15) Uani 1.0 2 d .
C21 C 0.2395(6) 0.9550(6) 0.5512(6) 0.0498(14) Uani 1.0 2 d .
C22 C 0.3080(7) 0.9961(7) 0.4442(6) 0.0618(18) Uani 1.0 2 d .
C23 C 0.2905(8) 0.9718(9) 0.3598(8) 0.078(3) Uani 1.0 2 d .
C24 C 0.2086(9) 0.9084(9) 0.3808(9) 0.090(3) Uani 1.0 2 d .
C25 C 0.1395(9) 0.8704(10) 0.4853(10) 0.096(3) Uani 1.0 2 d .
C26 C 0.1558(8) 0.8932(8) 0.5709(7) 0.073(3) Uani 1.0 2 d .
C27 C 0.1408(5) 0.9741(6) 0.7661(5) 0.0470(13) Uani 1.0 2 d .
C28 C 0.0648(6) 1.0750(6) 0.7488(6) 0.0554(16) Uani 1.0 2 d .
C29 C -0.0343(6) 1.0701(8) 0.8251(8) 0.068(2) Uani 1.0 2 d .
C30 C -0.0573(7) 0.9663(9) 0.9157(8) 0.079(3) Uani 1.0 2 d .
C31 C 0.0162(8) 0.8671(9) 0.9333(8) 0.082(3) Uani 1.0 2 d .
C32 C 0.1164(7) 0.8702(7) 0.8589(7) 0.0666(19) Uani 1.0 2 d .
C33 C 0.3703(6) 0.8603(5) 0.7381(5) 0.0451(13) Uani 1.0 2 d .
C34 C 0.3912(7) 0.8451(6) 0.8433(6) 0.0576(16) Uani 1.0 2 d .
C35 C 0.4711(7) 0.7582(7) 0.8969(7) 0.070(2) Uani 1.0 2 d .
C36 C 0.5311(7) 0.6840(7) 0.8498(7) 0.071(2) Uani 1.0 2 d .
C37 C 0.5100(7) 0.6973(7) 0.7474(7) 0.067(2) Uani 1.0 2 d .
C38 C 0.4311(6) 0.7859(6) 0.6910(6) 0.0548(16) Uani 1.0 2 d .
H5A H 0.7196 0.4406 1.4023 0.0875 Uiso 1.0 2 calc R
H5B H 0.7265 0.3971 1.3094 0.0875 Uiso 1.0 2 calc R
H5C H 0.6167 0.3935 1.3985 0.0875 Uiso 1.0 2 calc R
H6A H 0.8401 0.6745 1.0881 0.0661 Uiso 1.0 2 calc R
H6B H 0.8494 0.5575 1.1991 0.0661 Uiso 1.0 2 calc R
H7A H 0.9365 0.6862 1.2143 0.0704 Uiso 1.0 2 calc R
H7B H 0.8274 0.6665 1.3060 0.0704 Uiso 1.0 2 calc R
H7C H 0.8299 0.7800 1.1908 0.0704 Uiso 1.0 2 calc R
H12A H 0.1828 0.5585 0.9241 0.0923 Uiso 1.0 2 calc R
H12B H 0.2841 0.4645 0.9719 0.0923 Uiso 1.0 2 calc R
H12C H 0.2922 0.5964 0.9268 0.0923 Uiso 1.0 2 calc R
H13A H 0.0767 0.3915 1.0773 0.0816 Uiso 1.0 2 calc R
H13B H -0.0005 0.3677 1.1959 0.0816 Uiso 1.0 2 calc R
H14A H 0.1403 0.2263 1.2885 0.1174 Uiso 1.0 2 calc R
H14B H 0.2165 0.2495 1.1696 0.1174 Uiso 1.0 2 calc R
H14C H 0.1060 0.1958 1.2013 0.1174 Uiso 1.0 2 calc R
H16 H 0.4432 1.0581 0.7012 0.0637 Uiso 1.0 2 calc R
H17 H 0.5021 1.2373 0.6282 0.0729 Uiso 1.0 2 calc R
H18 H 0.4076 1.3984 0.4998 0.0768 Uiso 1.0 2 calc R
H19 H 0.2633 1.3829 0.4307 0.0763 Uiso 1.0 2 calc R
H20 H 0.2057 1.2033 0.4984 0.0654 Uiso 1.0 2 calc R
H22 H 0.3643 1.0390 0.4302 0.0741 Uiso 1.0 2 calc R
H23 H 0.3350 0.9991 0.2880 0.0940 Uiso 1.0 2 calc R
H24 H 0.1991 0.8906 0.3241 0.1082 Uiso 1.0 2 calc R
H25 H 0.0820 0.8294 0.4981 0.1153 Uiso 1.0 2 calc R
H26 H 0.1099 0.8666 0.6419 0.0872 Uiso 1.0 2 calc R
H28 H 0.0805 1.1448 0.6867 0.0664 Uiso 1.0 2 calc R
H29 H -0.0852 1.1370 0.8150 0.0816 Uiso 1.0 2 calc R
H30 H -0.1245 0.9637 0.9661 0.0944 Uiso 1.0 2 calc R
H31 H -0.0008 0.7975 0.9950 0.0984 Uiso 1.0 2 calc R
H32 H 0.1673 0.8029 0.8710 0.0800 Uiso 1.0 2 calc R
H34 H 0.3508 0.8941 0.8763 0.0691 Uiso 1.0 2 calc R
H35 H 0.4853 0.7489 0.9660 0.0845 Uiso 1.0 2 calc R
H36 H 0.5854 0.6253 0.8869 0.0857 Uiso 1.0 2 calc R
H37 H 0.5492 0.6463 0.7163 0.0803 Uiso 1.0 2 calc R
H38 H 0.4187 0.7956 0.6210 0.0658 Uiso 1.0 2 calc R

loop_
_atom_site_aniso_label
_atom_site_aniso_U_11
_atom_site_aniso_U_22
_atom_site_aniso_U_33
_atom_site_aniso_U_12
_atom_site_aniso_U_13
_atom_site_aniso_U_23
Au1 0.03992(17) 0.04565(18) 0.03770(16) -0.00944(13) -0.00450(12) -0.01727(14)
Au2 0.04865(19) 0.04466(18) 0.04800(19) -0.00007(14) -0.01427(15) -0.02127(15)
S1 0.0408(8) 0.0530(9) 0.0517(9) -0.0124(7) -0.0012(7) -0.0190(7)
S2 0.0407(8) 0.0560(10) 0.0586(10) -0.0126(7) -0.0017(7) -0.0092(8)
S3 0.0529(10) 0.0490(9) 0.0632(10) -0.0200(7) -0.0090(8) -0.0151(8)
S4 0.0644(11) 0.0545(9) 0.0565(10) -0.0140(8) -0.0094(8) -0.0268(8)
S5 0.0610(10) 0.0554(9) 0.0578(10) -0.0133(8) -0.0075(8) -0.0292(8)
S6 0.0674(11) 0.0593(10) 0.0513(9) -0.0148(9) -0.0076(8) -0.0208(8)
P1 0.0445(8) 0.0453(8) 0.0423(8) -0.0092(7) -0.0057(6) -0.0203(7)
C1 0.052(4) 0.048(4) 0.041(3) -0.017(3) -0.003(3) -0.019(3)
C2 0.044(3) 0.050(4) 0.042(3) -0.012(3) -0.003(3) -0.020(3)
C3 0.049(4) 0.051(4) 0.052(4) -0.008(3) -0.007(3) -0.026(3)
C4 0.057(4) 0.045(4) 0.060(4) -0.010(3) -0.014(3) -0.020(3)
C5 0.069(5) 0.047(4) 0.090(6) -0.013(4) -0.019(5) -0.014(4)
C6 0.051(4) 0.057(4) 0.058(4) -0.005(3) -0.007(3) -0.028(4)
C7 0.044(4) 0.067(5) 0.066(5) -0.009(3) -0.012(3) -0.028(4)
C8 0.056(4) 0.044(4) 0.048(4) -0.004(3) -0.013(3) -0.016(3)
C9 0.051(4) 0.051(4) 0.050(4) -0.004(3) -0.011(3) -0.024(3)
C10 0.060(4) 0.057(4) 0.055(4) -0.001(3) -0.015(3) -0.031(4)
C11 0.067(5) 0.064(5) 0.053(4) -0.004(4) -0.013(4) -0.027(4)
C12 0.088(6) 0.090(6) 0.055(5) -0.019(5) -0.002(4) -0.034(5)
C13 0.075(5) 0.073(5) 0.071(5) -0.007(4) -0.016(4) -0.042(5)
C14 0.105(8) 0.078(6) 0.134(9) -0.013(6) -0.022(7) -0.064(7)
C15 0.040(3) 0.046(3) 0.039(3) -0.007(3) -0.002(3) -0.017(3)
C16 0.053(4) 0.058(4) 0.052(4) -0.014(3) -0.004(3) -0.026(3)
C17 0.069(5) 0.067(5) 0.059(4) -0.030(4) 0.002(4) -0.034(4)
C18 0.074(5) 0.052(4) 0.062(5) -0.022(4) 0.017(4) -0.028(4)
C19 0.063(5) 0.049(4) 0.055(4) -0.004(4) 0.001(4) -0.011(3)
C20 0.046(4) 0.056(4) 0.051(4) -0.004(3) -0.005(3) -0.017(3)
C21 0.051(4) 0.058(4) 0.048(4) -0.007(3) -0.013(3) -0.027(3)
C22 0.058(4) 0.081(5) 0.056(4) -0.011(4) -0.010(4) -0.037(4)
C23 0.078(6) 0.111(7) 0.060(5) -0.006(5) -0.016(4) -0.049(5)
C24 0.100(8) 0.116(8) 0.093(7) -0.006(6) -0.040(6) -0.068(7)
C25 0.105(8) 0.116(8) 0.104(8) -0.039(7) -0.027(6) -0.061(7)
C26 0.081(6) 0.082(6) 0.070(5) -0.036(5) -0.013(4) -0.034(5)
C27 0.047(4) 0.053(4) 0.043(3) -0.017(3) -0.001(3) -0.021(3)
C28 0.052(4) 0.059(4) 0.057(4) -0.014(3) -0.002(3) -0.028(4)
C29 0.039(4) 0.095(6) 0.082(6) -0.007(4) -0.006(4) -0.052(5)
C30 0.052(5) 0.125(8) 0.073(6) -0.040(5) 0.014(4) -0.053(6)
C31 0.078(6) 0.089(7) 0.069(5) -0.041(5) 0.013(5) -0.024(5)
C32 0.068(5) 0.059(5) 0.060(5) -0.017(4) 0.002(4) -0.018(4)
C33 0.052(4) 0.043(3) 0.042(3) -0.007(3) -0.007(3) -0.020(3)
C34 0.067(5) 0.061(4) 0.055(4) 0.003(4) -0.016(4) -0.036(4)
C35 0.080(6) 0.077(5) 0.062(5) 0.000(5) -0.026(4) -0.035(4)
C36 0.069(5) 0.069(5) 0.074(5) 0.010(4) -0.024(4) -0.032(5)
C37 0.074(5) 0.060(5) 0.063(5) 0.008(4) -0.006(4) -0.034(4)
C38 0.065(4) 0.051(4) 0.050(4) -0.003(3) -0.007(3) -0.026(3)

loop_
_atom_type_symbol
_atom_type_description
_atom_type_scat_dispersion_real
_atom_type_scat_dispersion_imag
_atom_type_scat_source
C C 0.0033 0.0016
;
International Tables for Crystallography
(1992, Vol. C, Tables 4.2.6.8 and 6.1.1.4)
;
H H 0.0000 0.0000
;
International Tables for Crystallography
(1992, Vol. C, Table 6.1.1.4)
;
S S 0.1246 0.1234
;
International Tables for Crystallography
(1992, Vol. C, Tables 4.2.6.8 and 6.1.1.4)
;
P P 0.1023 0.0942
;
International Tables for Crystallography
(1992, Vol. C, Tables 4.2.6.8 and 6.1.1.4)
;
Au Au -2.0133 8.8022
;
International Tables for Crystallography
(1992, Vol. C, Tables 4.2.6.8 and 6.1.1.4)
;

loop_
_geom_angle_atom_site_label_1
_geom_angle_atom_site_label_2
_geom_angle_atom_site_label_3
_geom_angle
_geom_angle_publ_flag
_geom_angle_site_symmetry_1
_geom_angle_site_symmetry_3
S1 Au1 S1 180.00(10) yes . 2_677
S1 Au1 S2 91.65(7) yes . .
S1 Au1 S2 88.35(7) yes . 2_677
S1 Au1 S2 88.35(7) yes 2_677 .
S1 Au1 S2 91.65(7) yes 2_677 2_677
S2 Au1 S2 180.00(10) yes . 2_677
S4 Au2 S4 180.00(11) yes . 2_568
S4 Au2 S5 91.61(8) yes . .
S4 Au2 S5 88.39(8) yes . 2_568
S4 Au2 S5 88.39(8) yes 2_568 .
S4 Au2 S5 91.61(8) yes 2_568 2_568
S5 Au2 S5 180.00(9) yes . 2_568
Au1 S1 C1 99.0(2) yes . .
Au1 S2 C2 101.0(2) yes . .
C1 S3 C4 91.9(3) yes . .
Au2 S4 C8 99.0(3) yes . .
Au2 S5 C9 100.2(3) yes . .
C8 S6 C11 91.6(4) yes . .
C15 P1 C21 109.0(3) yes . .
C15 P1 C27 110.7(4) yes . .
C15 P1 C33 110.3(3) yes . .
C21 P1 C27 108.9(4) yes . .
C21 P1 C33 109.1(4) yes . .
C27 P1 C33 108.9(3) yes . .
S1 C1 S3 123.4(4) yes . .
S1 C1 C2 126.2(5) yes . .
S3 C1 C2 110.3(5) yes . .
S2 C2 C1 122.0(5) yes . .
S2 C2 C3 123.7(5) yes . .
C1 C2 C3 114.2(5) yes . .
C2 C3 C4 112.5(6) yes . .
C2 C3 C6 122.3(6) yes . .
C4 C3 C6 125.1(6) yes . .
S3 C4 C3 111.1(5) yes . .
S3 C4 C5 119.8(5) yes . .
C3 C4 C5 129.1(7) yes . .
C3 C6 C7 112.3(7) yes . .
S4 C8 S6 122.8(5) yes . .
S4 C8 C9 126.4(5) yes . .
S6 C8 C9 110.7(6) yes . .
S5 C9 C8 122.4(7) yes . .
S5 C9 C10 123.2(7) yes . .
C8 C9 C10 114.4(6) yes . .
C9 C10 C11 111.4(9) yes . .
C9 C10 C13 123.0(6) yes . .
C11 C10 C13 125.6(8) yes . .
S6 C11 C10 111.8(7) yes . .
S6 C11 C12 119.8(7) yes . .
C10 C11 C12 128.4(10) yes . .
C10 C13 C14 113.3(9) yes . .
P1 C15 C16 120.5(4) yes . .
P1 C15 C20 119.2(6) yes . .
C16 C15 C20 120.2(7) yes . .
C15 C16 C17 119.5(6) yes . .
C16 C17 C18 119.9(9) yes . .
C17 C18 C19 121.3(8) yes . .
C18 C19 C20 119.6(6) yes . .
C15 C20 C19 119.5(8) yes . .
P1 C21 C22 119.5(7) yes . .
P1 C21 C26 120.1(6) yes . .
C22 C21 C26 120.3(9) yes . .
C21 C22 C23 118.8(9) yes . .
C22 C23 C24 120.5(9) yes . .
C23 C24 C25 120.6(13) yes . .
C24 C25 C26 119.8(12) yes . .
C21 C26 C25 119.9(8) yes . .
P1 C27 C28 120.4(5) yes . .
P1 C27 C32 119.7(6) yes . .
C28 C27 C32 119.9(6) yes . .
C27 C28 C29 119.3(6) yes . .
C28 C29 C30 120.0(8) yes . .
C29 C30 C31 121.2(8) yes . .
C30 C31 C32 119.8(8) yes . .
C27 C32 C31 119.8(7) yes . .
P1 C33 C34 119.9(6) yes . .
P1 C33 C38 121.0(6) yes . .
C34 C33 C38 119.1(6) yes . .
C33 C34 C35 119.8(8) yes . .
C34 C35 C36 120.9(9) yes . .
C35 C36 C37 119.7(8) yes . .
C36 C37 C38 120.2(9) yes . .
C33 C38 C37 120.3(8) yes . .
C4 C5 H5A 109.468 no . .
C4 C5 H5B 109.465 no . .
C4 C5 H5C 109.470 no . .
H5A C5 H5B 109.469 no . .
H5A C5 H5C 109.473 no . .
H5B C5 H5C 109.482 no . .
C3 C6 H6A 109.139 no . .
C3 C6 H6B 109.137 no . .
C7 C6 H6A 109.146 no . .
C7 C6 H6B 109.139 no . .
H6A C6 H6B 107.866 no . .
C6 C7 H7A 109.471 no . .
C6 C7 H7B 109.469 no . .
C6 C7 H7C 109.466 no . .
H7A C7 H7B 109.477 no . .
H7A C7 H7C 109.472 no . .
H7B C7 H7C 109.472 no . .
C11 C12 H12A 109.472 no . .
C11 C12 H12B 109.472 no . .
C11 C12 H12C 109.482 no . .
H12A C12 H12B 109.467 no . .
H12A C12 H12C 109.467 no . .
H12B C12 H12C 109.466 no . .
C10 C13 H13A 108.920 no . .
C10 C13 H13B 108.923 no . .
C14 C13 H13A 108.907 no . .
C14 C13 H13B 108.914 no . .
H13A C13 H13B 107.725 no . .
C13 C14 H14A 109.466 no . .
C13 C14 H14B 109.476 no . .
C13 C14 H14C 109.477 no . .
H14A C14 H14B 109.468 no . .
H14A C14 H14C 109.467 no . .
H14B C14 H14C 109.473 no . .
C15 C16 H16 120.245 no . .
C17 C16 H16 120.248 no . .
C16 C17 H17 120.054 no . .
C18 C17 H17 120.063 no . .
C17 C18 H18 119.354 no . .
C19 C18 H18 119.344 no . .
C18 C19 H19 120.207 no . .
C20 C19 H19 120.217 no . .
C15 C20 H20 120.263 no . .
C19 C20 H20 120.260 no . .
C21 C22 H22 120.590 no . .
C23 C22 H22 120.600 no . .
C22 C23 H23 119.761 no . .
C24 C23 H23 119.757 no . .
C23 C24 H24 119.693 no . .
C25 C24 H24 119.694 no . .
C24 C25 H25 120.079 no . .
C26 C25 H25 120.081 no . .
C21 C26 H26 120.048 no . .
C25 C26 H26 120.040 no . .
C27 C28 H28 120.362 no . .
C29 C28 H28 120.370 no . .
C28 C29 H29 120.021 no . .
C30 C29 H29 120.006 no . .
C29 C30 H30 119.385 no . .
C31 C30 H30 119.381 no . .
C30 C31 H31 120.091 no . .
C32 C31 H31 120.093 no . .
C27 C32 H32 120.096 no . .
C31 C32 H32 120.093 no . .
C33 C34 H34 120.097 no . .
C35 C34 H34 120.102 no . .
C34 C35 H35 119.553 no . .
C36 C35 H35 119.560 no . .
C35 C36 H36 120.143 no . .
C37 C36 H36 120.138 no . .
C36 C37 H37 119.885 no . .
C38 C37 H37 119.879 no . .
C33 C38 H38 119.860 no . .
C37 C38 H38 119.862 no . .

loop_
_geom_bond_atom_site_label_1
_geom_bond_atom_site_label_2
_geom_bond_distance
_geom_bond_publ_flag
_geom_bond_site_symmetry_2
Au1 S1 2.3270(19) yes .
Au1 S1 2.3270(19) yes 2_677
Au1 S2 2.3020(18) yes .
Au1 S2 2.3020(18) yes 2_677
Au2 S4 2.326(2) yes .
Au2 S4 2.326(2) yes 2_568
Au2 S5 2.317(3) yes .
Au2 S5 2.317(3) yes 2_568
S1 C1 1.742(6) yes .
S2 C2 1.754(6) yes .
S3 C1 1.742(6) yes .
S3 C4 1.753(8) yes .
S4 C8 1.747(9) yes .
S5 C9 1.767(6) yes .
S6 C8 1.737(6) yes .
S6 C11 1.739(11) yes .
P1 C15 1.791(7) yes .
P1 C21 1.807(9) yes .
P1 C27 1.795(6) yes .
P1 C33 1.793(6) yes .
C1 C2 1.358(9) yes .
C2 C3 1.437(8) yes .
C3 C4 1.355(9) yes .
C3 C6 1.489(10) yes .
C4 C5 1.499(9) yes .
C6 C7 1.527(15) yes .
C8 C9 1.343(12) yes .
C9 C10 1.442(12) yes .
C10 C11 1.356(10) yes .
C10 C13 1.505(15) yes .
C11 C12 1.496(12) yes .
C13 C14 1.505(12) yes .
C15 C16 1.389(12) yes .
C15 C20 1.394(8) yes .
C16 C17 1.380(12) yes .
C17 C18 1.372(10) yes .
C18 C19 1.374(14) yes .
C19 C20 1.384(11) yes .
C21 C22 1.398(9) yes .
C21 C26 1.370(13) yes .
C22 C23 1.382(17) yes .
C23 C24 1.360(18) yes .
C24 C25 1.377(14) yes .
C25 C26 1.378(19) yes .
C27 C28 1.394(10) yes .
C27 C32 1.388(9) yes .
C28 C29 1.385(10) yes .
C29 C30 1.372(12) yes .
C30 C31 1.363(14) yes .
C31 C32 1.384(12) yes .
C33 C34 1.405(12) yes .
C33 C38 1.385(11) yes .
C34 C35 1.366(10) yes .
C35 C36 1.378(14) yes .
C36 C37 1.379(15) yes .
C37 C38 1.379(10) yes .
C5 H5A 0.960 no .
C5 H5B 0.960 no .
C5 H5C 0.960 no .
C6 H6A 0.970 no .
C6 H6B 0.970 no .
C7 H7A 0.960 no .
C7 H7B 0.960 no .
C7 H7C 0.960 no .
C12 H12A 0.960 no .
C12 H12B 0.960 no .
C12 H12C 0.960 no .
C13 H13A 0.970 no .
C13 H13B 0.970 no .
C14 H14A 0.960 no .
C14 H14B 0.960 no .
C14 H14C 0.960 no .
C16 H16 0.930 no .
C17 H17 0.930 no .
C18 H18 0.930 no .
C19 H19 0.930 no .
C20 H20 0.930 no .
C22 H22 0.930 no .
C23 H23 0.930 no .
C24 H24 0.930 no .
C25 H25 0.930 no .
C26 H26 0.930 no .
C28 H28 0.930 no .
C29 H29 0.930 no .
C30 H30 0.930 no .
C31 H31 0.930 no .
C32 H32 0.930 no .
C34 H34 0.930 no .
C35 H35 0.930 no .
C36 H36 0.930 no .
C37 H37 0.930 no .
C38 H38 0.930 no .

loop_
_geom_contact_atom_site_label_1
_geom_contact_atom_site_label_2
_geom_contact_distance
_geom_contact_publ_flag
_geom_contact_site_symmetry_2
Au1 C1 3.118(6) no 2_677
Au1 C2 3.148(6) no 2_677
Au2 C8 3.120(7) no 2_568
Au2 C9 3.154(8) no 2_568
S2 C6 3.213(7) no .
S2 C7 3.542(8) no .
S5 C13 3.235(11) no .
C2 C7 3.264(11) no .
C4 C7 3.460(12) no .
C5 C6 3.158(10) no .
C9 C14 3.360(16) no .
C11 C14 3.435(13) no .
C12 C13 3.162(12) no .
C15 C18 2.748(11) no .
C15 C22 3.230(14) no .
C15 C28 3.273(9) no .
C15 C34 3.571(8) no .
C16 C19 2.774(9) no .
C16 C33 3.188(11) no .
C16 C34 3.383(9) no .
C17 C20 2.770(13) no .
C20 C21 3.290(12) no .
C20 C22 3.350(14) no .
C20 C27 3.584(8) no .
C20 C28 3.421(9) no .
C21 C24 2.746(17) no .
C21 C38 3.157(10) no .
C22 C25 2.762(17) no .
C22 C38 3.591(10) no .
C23 C26 2.755(12) no .
C26 C27 3.194(15) no .
C27 C30 2.752(10) no .
C27 C34 3.336(10) no .
C28 C31 2.771(11) no .
C29 C32 2.763(12) no .
C32 C33 3.174(10) no .
C32 C34 3.319(12) no .
C33 C36 2.772(10) no .
C34 C37 2.763(13) no .
C35 C38 2.757(14) no .
C1 C17 3.402(13) no 2_677
C2 C17 3.488(12) no 2_677
C7 C28 3.529(14) no 2_677
C14 C23 3.561(12) no 1_546
C17 C1 3.402(13) no 2_677
C17 C2 3.488(12) no 2_677
C19 C37 3.467(11) no 2_676
C23 C14 3.561(12) no 1_564
C28 C7 3.529(14) no 2_677
C30 C30 3.451(19) no 2_577
C37 C19 3.467(11) no 2_676
S2 H6A 2.9317 no .
S2 H7C 2.9414 no .
S3 H5A 3.4135 no .
S3 H5B 3.4404 no .
S3 H5C 2.7600 no .
S5 H13B 2.8807 no .
S5 H14A 3.1658 no .
S6 H12A 3.4096 no .
S6 H12B 3.4162 no .
S6 H12C 2.7475 no .
P1 H16 2.8644 no .
P1 H20 2.8409 no .
P1 H22 2.8674 no .
P1 H26 2.8463 no .
P1 H28 2.8706 no .
P1 H32 2.8459 no .
P1 H34 2.8658 no .
P1 H38 2.8660 no .
C2 H6A 2.7198 no .
C2 H6B 3.3287 no .
C2 H7B 3.5121 no .
C2 H7C 3.0540 no .
C3 H5A 2.8523 no .
C3 H5B 2.8482 no .
C3 H5C 3.3133 no .
C3 H7A 3.3198 no .
C3 H7B 2.6631 no .
C3 H7C 2.7391 no .
C4 H6A 3.2015 no .
C4 H6B 2.6162 no .
C4 H7B 3.2917 no .
C5 H6B 2.7728 no .
C6 H5A 3.1480 no .
C6 H5B 3.1428 no .
C9 H13A 3.3333 no .
C9 H13B 2.7110 no .
C9 H14A 3.1312 no .
C10 H12A 2.8402 no .
C10 H12B 2.8378 no .
C10 H12C 3.3083 no .
C10 H14A 2.7042 no .
C10 H14B 2.7132 no .
C10 H14C 3.3301 no .
C11 H13A 2.6513 no .
C11 H13B 3.2353 no .
C11 H14B 3.2828 no .
C12 H13A 2.8082 no .
C12 H14B 3.5275 no .
C13 H12A 3.1522 no .
C13 H12B 3.1351 no .
C14 H12B 3.5278 no .
C15 H17 3.2337 no .
C15 H19 3.2420 no .
C15 H22 2.8366 no .
C15 H28 2.8920 no .
C15 H34 3.4525 no .
C16 H18 3.2180 no .
C16 H20 3.2522 no .
C16 H34 3.2099 no .
C17 H19 3.2296 no .
C18 H16 3.2223 no .
C18 H20 3.2248 no .
C19 H17 3.2288 no .
C20 H16 3.2527 no .
C20 H18 3.2207 no .
C20 H22 2.9657 no .
C20 H28 2.7166 no .
C21 H20 2.9478 no .
C21 H23 3.2353 no .
C21 H25 3.2176 no .
C21 H38 2.6928 no .
C22 H20 3.0516 no .
C22 H24 3.2171 no .
C22 H26 3.2409 no .
C22 H38 2.9223 no .
C23 H25 3.2137 no .
C24 H22 3.2198 no .
C24 H26 3.2233 no .
C25 H23 3.2142 no .
C26 H22 3.2402 no .
C26 H24 3.2211 no .
C26 H38 3.3327 no .
C27 H20 3.4943 no .
C27 H26 2.7628 no .
C27 H29 3.2393 no .
C27 H31 3.2390 no .
C27 H34 3.0444 no .
C28 H20 3.2165 no .
C28 H26 3.5172 no .
C28 H30 3.2237 no .
C28 H32 3.2481 no .
C29 H31 3.2197 no .
C30 H28 3.2278 no .
C30 H32 3.2154 no .
C31 H29 3.2178 no .
C32 H26 2.9404 no .
C32 H28 3.2489 no .
C32 H30 3.2142 no .
C32 H34 3.0786 no .
C33 H16 2.7399 no .
C33 H32 2.7439 no .
C33 H35 3.2374 no .
C33 H37 3.2347 no .
C34 H16 2.6748 no .
C34 H32 2.8680 no .
C34 H36 3.2233 no .
C34 H38 3.2469 no .
C35 H16 3.5665 no .
C35 H37 3.2232 no .
C36 H34 3.2248 no .
C36 H38 3.2290 no .
C37 H35 3.2214 no .
C38 H32 3.5855 no .
C38 H34 3.2453 no .
C38 H36 3.2308 no .
H5A H6B 2.7292 no .
H5A H7B 3.1189 no .
H5B H6B 2.5427 no .
H6A H7A 2.3725 no .
H6A H7B 2.8288 no .
H6A H7C 2.3268 no .
H6B H7A 2.3149 no .
H6B H7B 2.3854 no .
H6B H7C 2.8278 no .
H12A H13A 2.5673 no .
H12B H13A 2.7683 no .
H12B H14B 2.9563 no .
H13A H14A 2.8108 no .
H13A H14B 2.3297 no .
H13A H14C 2.3217 no .
H13B H14A 2.3367 no .
H13B H14B 2.8106 no .
H13B H14C 2.3149 no .
H16 H17 2.3146 no .
H16 H34 2.5650 no .
H17 H18 2.2941 no .
H18 H19 2.2977 no .
H19 H20 2.3210 no .
H20 H22 2.8862 no .
H20 H28 2.4843 no .
H22 H23 2.3169 no .
H22 H38 3.0738 no .
H23 H24 2.2821 no .
H24 H25 2.3039 no .
H25 H26 2.3095 no .
H26 H32 2.9978 no .
H28 H29 2.3203 no .
H29 H30 2.2938 no .
H30 H31 2.2851 no .
H31 H32 2.3168 no .
H32 H34 2.8441 no .
H34 H35 2.2912 no .
H35 H36 2.3037 no .
H36 H37 2.3093 no .
H37 H38 2.3060 no .
Au1 H35 3.5840 no .
Au1 H35 3.5840 no 2_677
Au2 H7B 3.3745 no 1_455
Au2 H7B 3.3745 no 2_668
Au2 H19 3.3793 no 1_546
Au2 H19 3.3793 no 2_577
S1 H17 3.3386 no 2_677
S1 H23 3.3382 no 1_556
S1 H24 3.2481 no 1_556
S1 H34 3.3459 no .
S1 H35 2.9430 no .
S2 H30 2.8492 no 1_655
S2 H35 3.5892 no .
S3 H17 2.9848 no 2_677
S3 H18 3.0437 no 1_546
S3 H18 3.5316 no 2_677
S3 H37 3.3305 no 2_667
S4 H7A 3.2366 no 1_455
S4 H19 2.9050 no 1_546
S4 H28 3.5548 no 2_577
S4 H29 3.0637 no 2_577
S5 H5A 3.4677 no 1_455
S5 H6B 3.2207 no 1_455
S5 H7A 3.4068 no 1_455
S5 H7B 3.5099 no 1_455
S5 H19 3.2878 no 1_546
S5 H20 3.1966 no 1_546
S5 H25 3.0417 no 2_567
S6 H29 3.5961 no 2_577
S6 H31 3.5479 no .
S6 H32 3.3137 no .
S6 H36 3.5414 no 2_667
C1 H17 2.7785 no 2_677
C1 H35 2.7928 no .
C2 H12B 3.5646 no 2_667
C2 H17 3.1984 no 2_677
C2 H35 3.1304 no .
C3 H12A 3.5689 no 2_667
C3 H12B 3.0697 no 2_667
C3 H17 3.5700 no 2_677
C4 H12B 3.2944 no 2_667
C4 H17 3.4742 no 2_677
C4 H18 3.2566 no 2_677
C5 H18 3.4681 no 1_546
C5 H18 3.4059 no 2_677
C5 H38 3.3709 no 2_667
C6 H12A 3.3556 no 2_667
C6 H12B 3.3605 no 2_667
C6 H13A 3.4126 no 2_667
C6 H31 3.1808 no 1_655
C7 H28 3.1160 no 2_677
C7 H31 2.9979 no 1_655
C8 H7A 2.8053 no 1_455
C8 H19 2.7985 no 1_546
C8 H29 3.5243 no 2_577
C9 H6B 3.2523 no 1_455
C9 H7A 2.8870 no 1_455
C9 H19 2.9876 no 1_546
C10 H6B 3.3577 no 1_455
C10 H7A 3.5399 no 1_455
C10 H36 3.5152 no 2_667
C11 H32 3.3861 no .
C11 H36 2.9813 no 2_667
C12 H5B 3.3094 no 2_667
C12 H6B 3.5038 no 2_667
C12 H32 3.0917 no .
C12 H36 3.0044 no 2_667
C13 H6A 3.4586 no 2_667
C13 H6B 3.4137 no 1_455
C13 H12A 3.4419 no 2_567
C14 H6A 3.5701 no 2_667
C14 H23 3.4779 no 1_546
C14 H26 3.5125 no 2_567
C15 H7B 3.5629 no 2_677
C15 H7C 3.5434 no 2_677
C16 H7C 3.5640 no 2_677
C16 H22 3.3786 no 2_676
C16 H23 3.3600 no 2_676
C16 H38 3.5078 no 2_676
C17 H5C 3.2619 no 1_564
C17 H7B 3.4475 no 2_677
C17 H23 3.5928 no 2_676
C17 H38 3.2018 no 2_676
C18 H5A 3.5060 no 2_677
C18 H5C 3.0475 no 1_564
C18 H7B 3.0394 no 2_677
C18 H37 2.9983 no 2_676
C18 H38 3.3237 no 2_676
C19 H7B 2.9210 no 2_677
C19 H37 2.7831 no 2_676
C20 H7B 3.2022 no 2_677
C20 H37 3.4691 no 2_676
C22 H14A 3.3427 no 1_564
C22 H16 3.3384 no 2_676
C23 H14A 3.2529 no 1_564
C23 H14B 3.4039 no 1_564
C23 H14C 3.4436 no 1_564
C23 H16 3.1857 no 2_676
C23 H17 3.2733 no 2_676
C24 H14C 3.5329 no 1_564
C26 H5B 3.4827 no 2_667
C28 H7A 3.3916 no 2_677
C28 H7C 3.0196 no 2_677
C28 H24 3.5216 no 2_576
C29 H7A 3.4570 no 2_677
C29 H7C 3.4750 no 2_677
C29 H24 3.0012 no 2_576
C30 H7C 3.4869 no 1_455
C30 H14C 3.3939 no 2_567
C30 H24 3.5416 no 2_576
C30 H30 3.5402 no 2_577
C31 H6A 3.3125 no 1_455
C31 H7A 3.4195 no 1_455
C31 H7C 3.4861 no 1_455
C31 H14C 3.0895 no 2_567
C32 H12C 3.5806 no .
C32 H14C 3.4521 no 2_567
C33 H12C 3.4014 no .
C34 H12C 3.3565 no .
C35 H12C 3.2590 no .
C36 H12B 3.3243 no 2_667
C36 H12C 3.1939 no .
C36 H14B 3.3694 no 2_667
C37 H5C 3.5018 no 2_667
C37 H12C 3.2184 no .
C37 H19 3.5133 no 2_676
C38 H5B 3.4410 no 2_667
C38 H5C 3.3111 no 2_667
C38 H12C 3.3372 no .
C38 H22 3.4110 no 2_676
H5A S5 3.4677 no 1_655
H5A C18 3.5060 no 2_677
H5A H18 2.9460 no 2_677
H5B C12 3.3094 no 2_667
H5B C26 3.4827 no 2_667
H5B C38 3.4410 no 2_667
H5B H12A 2.8663 no 2_667
H5B H12B 3.3497 no 2_667
H5B H12C 3.1793 no 2_667
H5B H13B 3.3719 no 1_655
H5B H26 3.4404 no 2_667
H5B H38 3.1072 no 2_667
H5C C17 3.2619 no 1_546
H5C C18 3.0475 no 1_546
H5C C37 3.5018 no 2_667
H5C C38 3.3111 no 2_667
H5C H17 3.0010 no 1_546
H5C H18 2.6189 no 1_546
H5C H18 3.5051 no 2_677
H5C H37 3.1138 no 2_667
H5C H38 2.7581 no 2_667
H6A C13 3.4586 no 2_667
H6A C14 3.5701 no 2_667
H6A C31 3.3125 no 1_655
H6A H12A 3.2219 no 2_667
H6A H12B 3.1080 no 2_667
H6A H13A 2.6339 no 2_667
H6A H14B 3.3183 no 2_667
H6A H14C 3.3806 no 2_667
H6A H30 3.4591 no 1_655
H6A H31 2.5471 no 1_655
H6B S5 3.2207 no 1_655
H6B C9 3.2523 no 1_655
H6B C10 3.3577 no 1_655
H6B C12 3.5038 no 2_667
H6B C13 3.4137 no 1_655
H6B H12A 2.8523 no 2_667
H6B H12B 3.2821 no 2_667
H6B H13A 3.3520 no 2_667
H6B H13B 2.7557 no 1_655
H7A S4 3.2366 no 1_655
H7A S5 3.4068 no 1_655
H7A C8 2.8053 no 1_655
H7A C9 2.8870 no 1_655
H7A C10 3.5399 no 1_655
H7A C28 3.3916 no 2_677
H7A C29 3.4570 no 2_677
H7A C31 3.4195 no 1_655
H7A H28 3.0155 no 2_677
H7A H29 3.1258 no 2_677
H7A H31 2.5974 no 1_655
H7B Au2 3.3745 no 1_655
H7B S5 3.5099 no 1_655
H7B C15 3.5629 no 2_677
H7B C17 3.4475 no 2_677
H7B C18 3.0394 no 2_677
H7B C19 2.9210 no 2_677
H7B C20 3.2022 no 2_677
H7B H18 3.3711 no 2_677
H7B H19 3.2127 no 2_677
H7B H28 3.0121 no 2_677
H7C C15 3.5434 no 2_677
H7C C16 3.5640 no 2_677
H7C C28 3.0196 no 2_677
H7C C29 3.4750 no 2_677
H7C C30 3.4869 no 1_655
H7C C31 3.4861 no 1_655
H7C H28 2.7951 no 2_677
H7C H29 3.5627 no 2_677
H7C H30 2.8675 no 1_655
H7C H31 2.8753 no 1_655
H12A C3 3.5689 no 2_667
H12A C6 3.3556 no 2_667
H12A C13 3.4419 no 2_567
H12A H5B 2.8663 no 2_667
H12A H6A 3.2219 no 2_667
H12A H6B 2.8523 no 2_667
H12A H13A 3.1424 no 2_567
H12A H13B 2.8230 no 2_567
H12A H32 2.9187 no .
H12B C2 3.5646 no 2_667
H12B C3 3.0697 no 2_667
H12B C4 3.2944 no 2_667
H12B C6 3.3605 no 2_667
H12B C36 3.3243 no 2_667
H12B H5B 3.3497 no 2_667
H12B H6A 3.1080 no 2_667
H12B H6B 3.2821 no 2_667
H12B H35 3.4689 no 2_667
H12B H36 2.4755 no 2_667
H12C C32 3.5806 no .
H12C C33 3.4014 no .
H12C C34 3.3565 no .
H12C C35 3.2590 no .
H12C C36 3.1939 no .
H12C C37 3.2184 no .
H12C C38 3.3372 no .
H12C H5B 3.1793 no 2_667
H12C H32 2.6562 no .
H12C H36 3.1711 no 2_667
H13A C6 3.4126 no 2_667
H13A H6A 2.6339 no 2_667
H13A H6B 3.3520 no 2_667
H13A H12A 3.1424 no 2_567
H13A H13A 3.1578 no 2_567
H13A H31 3.4314 no 2_567
H13B H5B 3.3719 no 1_455
H13B H6B 2.7557 no 1_455
H13B H12A 2.8230 no 2_567
H13B H26 3.2148 no 2_567
H14A C22 3.3427 no 1_546
H14A C23 3.2529 no 1_546
H14A H20 2.9721 no 1_546
H14A H22 3.5314 no 1_546
H14A H23 3.3789 no 1_546
H14A H25 3.3780 no 2_567
H14A H26 3.3662 no 2_567
H14B C23 3.4039 no 1_546
H14B C36 3.3694 no 2_667
H14B H6A 3.3183 no 2_667
H14B H23 3.0909 no 1_546
H14B H36 3.0270 no 2_667
H14C C23 3.4436 no 1_546
H14C C24 3.5329 no 1_546
H14C C30 3.3939 no 2_567
H14C C31 3.0895 no 2_567
H14C C32 3.4521 no 2_567
H14C H6A 3.3806 no 2_667
H14C H23 3.3978 no 1_546
H14C H24 3.5740 no 1_546
H14C H26 2.9867 no 2_567
H14C H31 3.1660 no 2_567
H16 C22 3.3384 no 2_676
H16 C23 3.1857 no 2_676
H16 H22 3.0029 no 2_676
H16 H23 2.7059 no 2_676
H17 S1 3.3386 no 2_677
H17 S3 2.9848 no 2_677
H17 C1 2.7785 no 2_677
H17 C2 3.1984 no 2_677
H17 C3 3.5700 no 2_677
H17 C4 3.4742 no 2_677
H17 C23 3.2733 no 2_676
H17 H5C 3.0010 no 1_564
H17 H23 3.1547 no 2_676
H17 H38 3.4283 no 2_676
H18 S3 3.0437 no 1_564
H18 S3 3.5316 no 2_677
H18 C4 3.2566 no 2_677
H18 C5 3.4681 no 1_564
H18 C5 3.4059 no 2_677
H18 H5A 2.9460 no 2_677
H18 H5C 2.6189 no 1_564
H18 H5C 3.5051 no 2_677
H18 H7B 3.3711 no 2_677
H18 H37 3.1027 no 2_676
H19 Au2 3.3793 no 1_564
H19 S4 2.9050 no 1_564
H19 S5 3.2878 no 1_564
H19 C8 2.7985 no 1_564
H19 C9 2.9876 no 1_564
H19 C37 3.5133 no 2_676
H19 H7B 3.2127 no 2_677
H19 H37 2.7310 no 2_676
H20 S5 3.1966 no 1_564
H20 H14A 2.9721 no 1_564
H22 C16 3.3786 no 2_676
H22 C38 3.4110 no 2_676
H22 H14A 3.5314 no 1_564
H22 H16 3.0029 no 2_676
H22 H38 3.5957 no 2_676
H23 S1 3.3382 no 1_554
H23 C14 3.4779 no 1_564
H23 C16 3.3600 no 2_676
H23 C17 3.5928 no 2_676
H23 H14A 3.3789 no 1_564
H23 H14B 3.0909 no 1_564
H23 H14C 3.3978 no 1_564
H23 H16 2.7059 no 2_676
H23 H17 3.1547 no 2_676
H24 S1 3.2481 no 1_554
H24 C28 3.5216 no 2_576
H24 C29 3.0012 no 2_576
H24 C30 3.5416 no 2_576
H24 H14C 3.5740 no 1_564
H24 H29 2.7857 no 2_576
H25 S5 3.0417 no 2_567
H25 H14A 3.3780 no 2_567
H25 H28 3.4144 no 2_576
H26 C14 3.5125 no 2_567
H26 H5B 3.4404 no 2_667
H26 H13B 3.2148 no 2_567
H26 H14A 3.3662 no 2_567
H26 H14C 2.9867 no 2_567
H28 S4 3.5548 no 2_577
H28 C7 3.1160 no 2_677
H28 H7A 3.0155 no 2_677
H28 H7B 3.0121 no 2_677
H28 H7C 2.7951 no 2_677
H28 H25 3.4144 no 2_576
H29 S4 3.0637 no 2_577
H29 S6 3.5961 no 2_577
H29 C8 3.5243 no 2_577
H29 H7A 3.1258 no 2_677
H29 H7C 3.5627 no 2_677
H29 H24 2.7857 no 2_576
H29 H31 3.4807 no 2_577
H30 S2 2.8492 no 1_455
H30 C30 3.5402 no 2_577
H30 H6A 3.4591 no 1_455
H30 H7C 2.8675 no 1_455
H31 S6 3.5479 no .
H31 C6 3.1808 no 1_455
H31 C7 2.9979 no 1_455
H31 H6A 2.5471 no 1_455
H31 H7A 2.5974 no 1_455
H31 H7C 2.8753 no 1_455
H31 H13A 3.4314 no 2_567
H31 H14C 3.1660 no 2_567
H31 H29 3.4807 no 2_577
H32 S6 3.3137 no .
H32 C11 3.3861 no .
H32 C12 3.0917 no .
H32 H12A 2.9187 no .
H32 H12C 2.6562 no .
H34 S1 3.3459 no .
H35 Au1 3.5840 no .
H35 S1 2.9430 no .
H35 S2 3.5892 no .
H35 C1 2.7928 no .
H35 C2 3.1304 no .
H35 H12B 3.4689 no 2_667
H36 S6 3.5414 no 2_667
H36 C10 3.5152 no 2_667
H36 C11 2.9813 no 2_667
H36 C12 3.0044 no 2_667
H36 H12B 2.4755 no 2_667
H36 H12C 3.1711 no 2_667
H36 H14B 3.0270 no 2_667
H37 S3 3.3305 no 2_667
H37 C18 2.9983 no 2_676
H37 C19 2.7831 no 2_676
H37 C20 3.4691 no 2_676
H37 H5C 3.1138 no 2_667
H37 H18 3.1027 no 2_676
H37 H19 2.7310 no 2_676
H38 C5 3.3709 no 2_667
H38 C16 3.5078 no 2_676
H38 C17 3.2018 no 2_676
H38 C18 3.3237 no 2_676
H38 H5B 3.1072 no 2_667
H38 H5C 2.7581 no 2_667
H38 H17 3.4283 no 2_676
H38 H22 3.5957 no 2_676

loop_
_geom_torsion_atom_site_label_1
_geom_torsion_atom_site_label_2
_geom_torsion_atom_site_label_3
_geom_torsion_atom_site_label_4
_geom_torsion
_geom_torsion_publ_flag
_geom_torsion_site_symmetry_1
_geom_torsion_site_symmetry_3
_geom_torsion_site_symmetry_4
S1 Au1 S2 C2 -1.75(11) no . . .
S2 Au1 S1 C1 0.61(11) no . . .
S1 Au1 S2 C2 -178.25(11) no . 2_677 2_677
S2 Au1 S1 C1 -179.39(11) no 2_677 . .
S1 Au1 S2 C2 178.25(11) no 2_677 . .
S2 Au1 S1 C1 179.39(11) no . 2_677 2_677
S1 Au1 S2 C2 1.75(11) no 2_677 2_677 2_677
S2 Au1 S1 C1 -0.61(11) no 2_677 2_677 2_677
S4 Au2 S5 C9 -4.77(8) no . . .
S5 Au2 S4 C8 4.42(8) no . . .
S4 Au2 S5 C9 -175.23(8) no . 2_568 2_568
S5 Au2 S4 C8 -175.58(8) no 2_568 . .
S4 Au2 S5 C9 175.23(8) no 2_568 . .
S5 Au2 S4 C8 175.58(8) no . 2_568 2_568
S4 Au2 S5 C9 4.77(8) no 2_568 2_568 2_568
S5 Au2 S4 C8 -4.42(8) no 2_568 2_568 2_568
Au1 S1 C1 S3 177.6(5) no . . .
Au1 S1 C1 C2 1.3(7) no . . .
Au1 S2 C2 C1 3.1(7) no . . .
Au1 S2 C2 C3 -175.2(5) no . . .
C1 S3 C4 C3 -1.4(7) no . . .
C1 S3 C4 C5 177.1(7) no . . .
C4 S3 C1 S1 -175.2(6) no . . .
C4 S3 C1 C2 1.7(6) no . . .
Au2 S4 C8 S6 175.7(4) no . . .
Au2 S4 C8 C9 -3.3(5) no . . .
Au2 S5 C9 C8 4.4(5) no . . .
Au2 S5 C9 C10 -174.1(4) no . . .
C8 S6 C11 C10 -0.6(5) no . . .
C8 S6 C11 C12 179.1(5) no . . .
C11 S6 C8 S4 -178.1(5) no . . .
C11 S6 C8 C9 1.1(5) no . . .
C15 P1 C21 C22 34.7(5) no . . .
C15 P1 C21 C26 -149.0(4) no . . .
C21 P1 C15 C16 -138.4(5) no . . .
C21 P1 C15 C20 45.2(5) no . . .
C15 P1 C27 C28 33.7(7) no . . .
C15 P1 C27 C32 -148.6(6) no . . .
C27 P1 C15 C16 101.9(5) no . . .
C27 P1 C15 C20 -74.5(6) no . . .
C15 P1 C33 C34 72.2(5) no . . .
C15 P1 C33 C38 -106.8(5) no . . .
C33 P1 C15 C16 -18.6(6) no . . .
C33 P1 C15 C20 164.9(4) no . . .
C21 P1 C27 C28 -86.1(7) no . . .
C21 P1 C27 C32 91.6(6) no . . .
C27 P1 C21 C22 155.6(4) no . . .
C27 P1 C21 C26 -28.2(6) no . . .
C21 P1 C33 C34 -168.1(4) no . . .
C21 P1 C33 C38 12.9(6) no . . .
C33 P1 C21 C22 -85.7(5) no . . .
C33 P1 C21 C26 90.5(5) no . . .
C27 P1 C33 C34 -49.4(6) no . . .
C27 P1 C33 C38 131.6(5) no . . .
C33 P1 C27 C28 155.1(6) no . . .
C33 P1 C27 C32 -27.3(8) no . . .
S1 C1 C2 S2 -3.3(11) no . . .
S1 C1 C2 C3 175.2(5) no . . .
S3 C1 C2 S2 180.0(5) no . . .
S3 C1 C2 C3 -1.6(9) no . . .
S2 C2 C3 C4 178.9(6) no . . .
S2 C2 C3 C6 1.6(12) no . . .
C1 C2 C3 C4 0.5(11) no . . .
C1 C2 C3 C6 -176.8(7) no . . .
C2 C3 C4 S3 0.8(10) no . . .
C2 C3 C4 C5 -177.5(8) no . . .
C2 C3 C6 C7 75.3(9) no . . .
C4 C3 C6 C7 -101.6(10) no . . .
C6 C3 C4 S3 178.0(8) no . . .
C6 C3 C4 C5 -0.3(15) no . . .
S4 C8 C9 S5 -0.8(9) no . . .
S4 C8 C9 C10 177.8(4) no . . .
S6 C8 C9 S5 -179.9(4) no . . .
S6 C8 C9 C10 -1.3(7) no . . .
S5 C9 C10 C11 179.5(4) no . . .
S5 C9 C10 C13 -1.3(9) no . . .
C8 C9 C10 C11 0.8(8) no . . .
C8 C9 C10 C13 -179.9(5) no . . .
C9 C10 C11 S6 0.0(8) no . . .
C9 C10 C11 C12 -179.7(6) no . . .
C9 C10 C13 C14 -83.0(8) no . . .
C11 C10 C13 C14 96.1(8) no . . .
C13 C10 C11 S6 -179.2(6) no . . .
C13 C10 C11 C12 1.1(12) no . . .
P1 C15 C16 C17 -176.7(5) no . . .
P1 C15 C20 C19 175.8(4) no . . .
C16 C15 C20 C19 -0.6(10) no . . .
C20 C15 C16 C17 -0.4(10) no . . .
C15 C16 C17 C18 1.9(11) no . . .
C16 C17 C18 C19 -2.6(12) no . . .
C17 C18 C19 C20 1.5(12) no . . .
C18 C19 C20 C15 0.1(11) no . . .
P1 C21 C22 C23 175.4(4) no . . .
P1 C21 C26 C25 -175.6(5) no . . .
C22 C21 C26 C25 0.6(10) no . . .
C26 C21 C22 C23 -0.9(10) no . . .
C21 C22 C23 C24 -0.4(12) no . . .
C22 C23 C24 C25 2.0(14) no . . .
C23 C24 C25 C26 -2.3(14) no . . .
C24 C25 C26 C21 0.9(13) no . . .
P1 C27 C28 C29 177.8(6) no . . .
P1 C27 C32 C31 -177.1(6) no . . .
C28 C27 C32 C31 0.6(14) no . . .
C32 C27 C28 C29 0.1(14) no . . .
C27 C28 C29 C30 -0.8(15) no . . .
C28 C29 C30 C31 0.7(18) no . . .
C29 C30 C31 C32 0.1(19) no . . .
C30 C31 C32 C27 -0.8(17) no . . .
P1 C33 C34 C35 -178.6(5) no . . .
P1 C33 C38 C37 179.7(5) no . . .
C34 C33 C38 C37 0.8(10) no . . .
C38 C33 C34 C35 0.4(10) no . . .
C33 C34 C35 C36 -0.7(12) no . . .
C34 C35 C36 C37 -0.2(13) no . . .
C35 C36 C37 C38 1.4(12) no . . .
C36 C37 C38 C33 -1.7(12) no . . .
